data_4350047
loop_
_publ_author_name
'Cho, Juhyun'
'Jeong, Jong Hwa'
'Lee, Myung Won'
'Kang, Youn K.'

_publ_section_title
;
 Interrogation of fractional crystallization behavior of a newly exploited
 chiral resolution method for racemic 1-(pyridin-2-yl)ethylamine via
 DFT-D3 calculations of cohesive energy
;
_journal_issue 9
_journal_name_full 'Inorganic Chemistry Frontiers'
_journal_page_first 2325
_journal_paper_doi 10.1039/C9QI00523D
_journal_volume 6
_journal_year 2019
_chemical_absolute_configuration rmad
_chemical_formula_moiety 'C34 H48 Cl4 N4 Zn2, H2 C2 Cl6'
_chemical_formula_sum 'C36 H50 Cl10 N4 Zn2'
_chemical_formula_weight 1024.08
_space_group_crystal_system monoclinic
_space_group_IT_number 4
_space_group_name_Hall 'P 2yb'
_space_group_name_H-M_alt 'P 1 21 1'
_atom_sites_solution_hydrogens geom
_audit_creation_method SHELXL-2018/1
_audit_update_record
;
2019-05-08 deposited with the CCDC.	2019-07-11 downloaded from the CCDC.
;
_cell_angle_alpha 90
_cell_angle_beta 93.677(8)
_cell_angle_gamma 90
_cell_formula_units_Z 2
_cell_length_a 12.7939(15)
_cell_length_b 13.5872(10)
_cell_length_c 13.4322(9)
_cell_measurement_reflns_used 25
_cell_measurement_temperature 293(2)
_cell_measurement_theta_max 13.54
_cell_measurement_theta_min 11.32
_cell_volume 2330.2(4)
_computing_cell_refinement 'CAD4 software (Enraf-Nonius. 1989)'
_computing_data_collection 'CAD4 software (Enraf-Nonius. 1989)'
_computing_data_reduction 'XCAD (McArdle, 1999)'
_computing_molecular_graphics 'ORTEXIII (McArdle, 1995)'
_computing_publication_material 'SHELXL-2018/1 (Sheldrick, 2018)'
_computing_structure_refinement 'SHELXL-2018/1 (Sheldrick, 2018)'
_computing_structure_solution 'SHELXS-97 (Sheldrick, 2008)'
_diffrn_ambient_temperature 293(2)
_diffrn_measured_fraction_theta_full 1.000
_diffrn_measured_fraction_theta_max 1.000
_diffrn_measurement_device_type 'Enraf-Nonius CAD4 4-circle diffractometer'
_diffrn_measurement_method \w/2\q
_diffrn_radiation_type MoK\a
_diffrn_radiation_wavelength 0.7107
_diffrn_reflns_av_R_equivalents 0.0550
_diffrn_reflns_av_unetI/netI 0.0417
_diffrn_reflns_Laue_measured_fraction_full 1.000
_diffrn_reflns_Laue_measured_fraction_max 1.000
_diffrn_reflns_limit_h_max 15
_diffrn_reflns_limit_h_min -15
_diffrn_reflns_limit_k_max 16
_diffrn_reflns_limit_k_min -16
_diffrn_reflns_limit_l_max 16
_diffrn_reflns_limit_l_min -16
_diffrn_reflns_number 9552
_diffrn_reflns_point_group_measured_fraction_full 1.000
_diffrn_reflns_point_group_measured_fraction_max 0.999
_diffrn_reflns_theta_full 25.241
_diffrn_reflns_theta_max 25.484
_diffrn_reflns_theta_min 1.519
_diffrn_source 'fine-focus sealed tube'
_diffrn_standards_interval_time 120
_diffrn_standards_number 1
_exptl_absorpt_coefficient_mu 1.633
_exptl_absorpt_correction_T_max 0.460
_exptl_absorpt_correction_T_min 0.457
_exptl_absorpt_correction_type psi-scan
_exptl_absorpt_process_details '(ABSCALC; McArdle & Daly, 1999)'
_exptl_crystal_colour colourless
_exptl_crystal_density_diffrn 1.460
_exptl_crystal_description brick
_exptl_crystal_F_000 1048
_exptl_crystal_size_max 0.500
_exptl_crystal_size_mid 0.480
_exptl_crystal_size_min 0.480
_exptl_transmission_factor_max 0.002
_exptl_transmission_factor_min 0.001
_refine_diff_density_max 0.971
_refine_diff_density_min -0.608
_refine_diff_density_rms 0.074
_refine_ls_abs_structure_details
;
 Flack x determined using 2917 quotients [(I+)-(I-)]/[(I+)+(I-)]
 (Parsons, Flack and Wagner, Acta Cryst. B69 (2013) 249-259).
;
_refine_ls_abs_structure_Flack 0.04(2)
_refine_ls_extinction_method none
_refine_ls_goodness_of_fit_ref 1.139
_refine_ls_hydrogen_treatment constr
_refine_ls_matrix_type full
_refine_ls_number_parameters 474
_refine_ls_number_reflns 8664
_refine_ls_number_restraints 1
_refine_ls_restrained_S_all 1.139
_refine_ls_R_factor_all 0.0713
_refine_ls_R_factor_gt 0.0497
_refine_ls_shift/su_max 0.001
_refine_ls_shift/su_mean 0.000
_refine_ls_structure_factor_coef Fsqd
_refine_ls_weighting_details 'w=1/[\s^2^(Fo^2^)+(0.1414P)^2^] where P=(Fo^2^+2Fc^2^)/3'
_refine_ls_weighting_scheme calc
_refine_ls_wR_factor_gt 0.1640
_refine_ls_wR_factor_ref 0.1951
_reflns_Friedel_coverage 0.911
_reflns_Friedel_fraction_full 1.000
_reflns_Friedel_fraction_max 0.998
_reflns_number_gt 6739
_reflns_number_total 8675
_reflns_threshold_expression 'I > 2\s(I)'
_cod_data_source_file c9qi00523d2.cif
_cod_data_source_block '[RRSLZnCl2][RRRLZnCl2]'
_cod_original_sg_symbol_H-M 'P 21'
_cod_database_code 4350047
_shelx_shelxl_version_number 2018/1
_shelx_space_group_comment
;
The symmetry employed for this shelxl refinement is uniquely defined
by the following loop, which should always be used as a source of
symmetry information in preference to the above space-group names.
They are only intended as comments.
;
_shelx_estimated_absorpt_t_min 0.496
_shelx_estimated_absorpt_t_max 0.508

loop_
_space_group_symop_operation_xyz
'x, y, z'
'-x, y+1/2, -z'

loop_
_atom_site_label
_atom_site_type_symbol
_atom_site_fract_x
_atom_site_fract_y
_atom_site_fract_z
_atom_site_U_iso_or_equiv
_atom_site_adp_type
_atom_site_occupancy
_atom_site_site_symmetry_order
_atom_site_calc_flag
_atom_site_refinement_flags_posn
_atom_site_refinement_flags_adp
_atom_site_refinement_flags_occupancy
_atom_site_disorder_assembly
_atom_site_disorder_group
Zn1 Zn 1.15434(8) 0.88909(7) 0.27499(8) 0.0429(3) Uani 1 1 d . . . . .
Cl1 Cl 1.3214(2) 0.8519(3) 0.2666(3) 0.0703(9) Uani 1 1 d . . . . .
Cl2 Cl 1.1098(3) 1.0463(2) 0.2675(3) 0.0701(8) Uani 1 1 d . . . . .
N1 N 1.0915(7) 0.8353(7) 0.4014(6) 0.051(2) Uani 1 1 d . . . . .
N2 N 1.0540(6) 0.7874(5) 0.2076(5) 0.0382(17) Uani 1 1 d . . . . .
C1 C 1.1036(10) 0.8724(12) 0.4934(7) 0.067(3) Uani 1 1 d . . . . .
H1 H 1.148087 0.925765 0.505867 0.081 Uiso 1 1 calc R U . . .
C2 C 1.0510(12) 0.8325(11) 0.5698(9) 0.077(4) Uani 1 1 d . . . . .
H2 H 1.062198 0.856721 0.634347 0.092 Uiso 1 1 calc R U . . .
C3 C 0.9837(11) 0.7585(12) 0.5507(8) 0.075(4) Uani 1 1 d . . . . .
H3 H 0.945568 0.734727 0.602265 0.090 Uiso 1 1 calc R U . . .
C4 C 0.9687(12) 0.7160(11) 0.4575(9) 0.072(4) Uani 1 1 d . . . . .
H4 H 0.922925 0.663675 0.444606 0.086 Uiso 1 1 calc R U . . .
C5 C 1.0277(8) 0.7576(9) 0.3835(7) 0.049(2) Uani 1 1 d . . . . .
C6 C 1.0251(9) 0.7133(8) 0.2784(7) 0.053(3) Uani 1 1 d . . . . .
H6 H 0.954212 0.689631 0.259655 0.064 Uiso 1 1 calc R U . . .
C7 C 1.1019(12) 0.6267(9) 0.2782(8) 0.073(4) Uani 1 1 d . . . . .
H7A H 1.098376 0.596877 0.213246 0.109 Uiso 1 1 calc R U . . .
H7B H 1.083633 0.578965 0.326786 0.109 Uiso 1 1 calc R U . . .
H7C H 1.171749 0.650062 0.294299 0.109 Uiso 1 1 calc R U . . .
C8 C 1.0113(7) 0.7793(6) 0.1173(7) 0.037(2) Uani 1 1 d . . . . .
C9 C 0.9297(9) 0.7060(9) 0.0830(7) 0.055(3) Uani 1 1 d . . . . .
H9A H 0.866782 0.713143 0.119002 0.066 Uiso 1 1 calc R U . . .
H9B H 0.955563 0.639158 0.090505 0.066 Uiso 1 1 calc R U . . .
C10 C 0.9100(9) 0.7335(8) -0.0259(7) 0.057(3) Uani 1 1 d . . . . .
H10 H 0.879089 0.680573 -0.067781 0.068 Uiso 1 1 calc R U . . .
C11 C 0.8469(10) 0.8240(10) -0.0263(9) 0.074(3) Uani 1 1 d . . . . .
H11A H 0.789452 0.817649 0.017061 0.089 Uiso 1 1 calc R U . . .
H11B H 0.818808 0.839943 -0.093166 0.089 Uiso 1 1 calc R U . . .
C12 C 0.9272(9) 0.9040(8) 0.0139(8) 0.064(3) Uani 1 1 d . . . . .
H12A H 0.906770 0.932182 0.076099 0.077 Uiso 1 1 calc R U . . .
H12B H 0.934246 0.956218 -0.034416 0.077 Uiso 1 1 calc R U . . .
C13 C 1.0315(8) 0.8428(7) 0.0299(7) 0.044(2) Uani 1 1 d . . . . .
C14 C 1.1302(10) 0.9060(10) 0.0358(7) 0.070(4) Uani 1 1 d . . . . .
H14A H 1.126405 0.953099 0.088779 0.104 Uiso 1 1 calc R U . . .
H14B H 1.135703 0.940027 -0.026274 0.104 Uiso 1 1 calc R U . . .
H14C H 1.190468 0.864821 0.048655 0.104 Uiso 1 1 calc R U . . .
C15 C 1.0191(8) 0.7673(7) -0.0554(7) 0.051(2) Uani 1 1 d . . . . .
C16 C 1.1037(12) 0.6895(9) -0.0481(9) 0.079(4) Uani 1 1 d . . . . .
H16A H 1.166103 0.714798 -0.074851 0.118 Uiso 1 1 calc R U . . .
H16B H 1.080347 0.632384 -0.085296 0.118 Uiso 1 1 calc R U . . .
H16C H 1.118454 0.671742 0.020590 0.118 Uiso 1 1 calc R U . . .
C17 C 1.0189(12) 0.8129(11) -0.1608(8) 0.087(4) Uani 1 1 d . . . . .
H17A H 1.084968 0.844432 -0.168883 0.130 Uiso 1 1 calc R U . . .
H17B H 0.963626 0.860511 -0.168952 0.130 Uiso 1 1 calc R U . . .
H17C H 1.008039 0.761993 -0.209922 0.130 Uiso 1 1 calc R U . . .
Zn2 Zn 0.65003(8) 0.48577(6) 0.28115(8) 0.0409(3) Uani 1 1 d . . . . .
Cl3 Cl 0.6215(3) 0.3250(2) 0.2840(3) 0.0665(8) Uani 1 1 d . . . . .
Cl4 Cl 0.8148(2) 0.5325(2) 0.2693(2) 0.0665(8) Uani 1 1 d . . . . .
N3 N 0.5830(7) 0.5404(7) 0.4051(6) 0.051(2) Uani 1 1 d . . . . .
N4 N 0.5512(6) 0.5892(6) 0.2077(5) 0.0386(17) Uani 1 1 d . . . . .
C18 C 0.5879(10) 0.5014(10) 0.4973(7) 0.060(3) Uani 1 1 d . . . . .
H18 H 0.632958 0.448564 0.510578 0.072 Uiso 1 1 calc R U . . .
C19 C 0.5318(12) 0.5343(11) 0.5706(8) 0.075(4) Uani 1 1 d . . . . .
H19 H 0.538165 0.504816 0.633167 0.090 Uiso 1 1 calc R U . . .
C20 C 0.4627(11) 0.6140(12) 0.5526(9) 0.078(4) Uani 1 1 d . . . . .
H20 H 0.423032 0.639699 0.602200 0.094 Uiso 1 1 calc R U . . .
C21 C 0.4574(11) 0.6516(10) 0.4572(8) 0.064(3) Uani 1 1 d . . . . .
H21 H 0.411678 0.703186 0.440910 0.076 Uiso 1 1 calc R U . . .
C22 C 0.5181(8) 0.6145(9) 0.3860(7) 0.051(2) Uani 1 1 d . . . . .
C23 C 0.5212(9) 0.6609(7) 0.2839(7) 0.049(3) Uani 1 1 d . . . . .
H23 H 0.451642 0.687311 0.263998 0.059 Uiso 1 1 calc R U . . .
C24 C 0.6010(13) 0.7455(11) 0.2866(9) 0.081(4) Uani 1 1 d . . . . .
H24A H 0.584842 0.791768 0.337313 0.122 Uiso 1 1 calc R U . . .
H24B H 0.598063 0.777855 0.222946 0.122 Uiso 1 1 calc R U . . .
H24C H 0.670146 0.719553 0.301164 0.122 Uiso 1 1 calc R U . . .
C25 C 0.5242(7) 0.6050(7) 0.1173(6) 0.042(2) Uani 1 1 d . . . . .
C26 C 0.4513(10) 0.6863(8) 0.0786(8) 0.054(3) Uani 1 1 d . . . . .
H26A H 0.476547 0.750763 0.099887 0.065 Uiso 1 1 calc R U . . .
H26B H 0.380670 0.676920 0.099152 0.065 Uiso 1 1 calc R U . . .
C27 C 0.4574(9) 0.6716(8) -0.0360(7) 0.054(2) Uani 1 1 d . . . . .
H27 H 0.401100 0.704044 -0.076593 0.065 Uiso 1 1 calc R U . . .
C28 C 0.5672(11) 0.7029(9) -0.0601(10) 0.074(4) Uani 1 1 d . . . . .
H28A H 0.585633 0.766128 -0.030305 0.089 Uiso 1 1 calc R U . . .
H28B H 0.573556 0.706762 -0.131613 0.089 Uiso 1 1 calc R U . . .
C29 C 0.6366(8) 0.6192(8) -0.0128(7) 0.058(2) Uani 1 1 d . . . . .
H29A H 0.677252 0.587795 -0.062448 0.070 Uiso 1 1 calc R U . . .
H29B H 0.683930 0.644228 0.040547 0.070 Uiso 1 1 calc R U . . .
C30 C 0.5574(7) 0.5470(7) 0.0276(6) 0.040(2) Uani 1 1 d . . . . .
C31 C 0.5978(8) 0.4451(7) 0.0481(8) 0.051(2) Uani 1 1 d . . . . .
H31A H 0.617808 0.415813 -0.012851 0.076 Uiso 1 1 calc R U . . .
H31B H 0.543978 0.406037 0.075369 0.076 Uiso 1 1 calc R U . . .
H31C H 0.657554 0.448019 0.095089 0.076 Uiso 1 1 calc R U . . .
C32 C 0.4599(7) 0.5607(7) -0.0476(6) 0.0448(19) Uani 1 1 d . . . . .
C33 C 0.3619(8) 0.5094(9) -0.0131(10) 0.068(3) Uani 1 1 d . . . . .
H33A H 0.345641 0.534938 0.050715 0.101 Uiso 1 1 calc R U . . .
H33B H 0.374499 0.439861 -0.007684 0.101 Uiso 1 1 calc R U . . .
H33C H 0.304024 0.521127 -0.060736 0.101 Uiso 1 1 calc R U . . .
C34 C 0.4786(12) 0.5276(13) -0.1531(7) 0.091(5) Uani 1 1 d . . . . .
H34A H 0.423239 0.551910 -0.198214 0.137 Uiso 1 1 calc R U . . .
H34B H 0.479763 0.457032 -0.155724 0.137 Uiso 1 1 calc R U . . .
H34C H 0.544423 0.553046 -0.172055 0.137 Uiso 1 1 calc R U . . .
C1S C 0.3529(11) 0.3307(13) 0.3322(10) 0.082(4) Uani 1 1 d . . . . .
H1S H 0.422481 0.322338 0.306910 0.099 Uiso 1 1 calc R U . A 1
Cl1S Cl 0.2783(3) 0.2318(4) 0.2944(3) 0.0989(12) Uani 1 1 d . . . . .
Cl2S Cl 0.2966(8) 0.4457(7) 0.2801(7) 0.096(2) Uiso 0.5 1 d . . P B 1
Cl2S Cl 0.3364(8) 0.4260(8) 0.2554(8) 0.107(3) Uiso 0.5 1 d . . P B 2
Cl3S Cl 0.3687(9) 0.3598(9) 0.4541(8) 0.109(3) Uiso 0.5 1 d . . P B 1
Cl3S Cl 0.3291(10) 0.3347(10) 0.4643(9) 0.126(4) Uiso 0.5 1 d . . P B 2
C2S C 0.8546(10) 0.0235(11) 0.3379(11) 0.084(4) Uani 1 1 d . . . . .
H2S H 0.928303 0.030914 0.323299 0.100 Uiso 1 1 calc R U . C 1
Cl4S Cl 0.7845(8) 0.1205(8) 0.2836(8) 0.088(3) Uiso 0.5 1 d . . P D 1
Cl4S Cl 0.7868(8) 0.1367(8) 0.3092(7) 0.081(3) Uiso 0.5 1 d . . P D 2
Cl5S Cl 0.8480(7) 0.0110(6) 0.4644(4) 0.177(3) Uani 1 1 d . . . . .
Cl6S Cl 0.8051(5) -0.0820(4) 0.2774(5) 0.1342(19) Uani 1 1 d . . . . .

loop_
_atom_site_aniso_label
_atom_site_aniso_U_11
_atom_site_aniso_U_22
_atom_site_aniso_U_33
_atom_site_aniso_U_23
_atom_site_aniso_U_13
_atom_site_aniso_U_12
Zn1 0.0390(6) 0.0414(7) 0.0482(6) -0.0020(5) 0.0024(5) -0.0061(5)
Cl1 0.0430(14) 0.079(2) 0.089(2) -0.0060(16) 0.0031(13) 0.0095(14)
Cl2 0.0676(18) 0.0447(15) 0.100(2) 0.0012(15) 0.0179(15) 0.0014(14)
N1 0.060(5) 0.053(5) 0.040(4) 0.000(4) 0.003(4) -0.011(5)
N2 0.050(4) 0.032(4) 0.034(4) -0.001(3) 0.007(3) -0.008(3)
C1 0.070(7) 0.082(9) 0.049(5) -0.011(6) -0.007(5) -0.020(7)
C2 0.100(10) 0.081(9) 0.050(6) 0.004(6) 0.009(6) -0.019(8)
C3 0.092(9) 0.091(10) 0.044(6) 0.020(6) 0.021(6) 0.005(8)
C4 0.084(9) 0.071(8) 0.061(7) 0.012(6) 0.011(6) -0.024(7)
C5 0.052(6) 0.052(6) 0.044(5) 0.012(5) 0.000(4) -0.009(5)
C6 0.065(7) 0.052(6) 0.040(5) -0.005(5) -0.008(5) -0.012(6)
C7 0.129(12) 0.038(6) 0.049(6) 0.005(5) -0.003(6) 0.017(8)
C8 0.040(5) 0.029(4) 0.043(5) 0.001(3) 0.008(4) 0.000(4)
C9 0.056(6) 0.058(7) 0.049(5) -0.006(5) 0.000(4) -0.018(5)
C10 0.067(6) 0.050(6) 0.051(5) 0.005(4) -0.011(5) -0.018(5)
C11 0.071(7) 0.078(8) 0.070(7) -0.005(6) -0.021(6) 0.000(7)
C12 0.082(7) 0.049(5) 0.059(6) 0.001(5) -0.001(5) 0.016(6)
C13 0.048(5) 0.040(5) 0.044(5) -0.001(4) 0.002(4) -0.006(4)
C14 0.087(8) 0.082(8) 0.040(5) 0.016(5) 0.004(5) -0.048(7)
C15 0.062(6) 0.049(5) 0.042(5) 0.002(4) 0.005(4) -0.007(5)
C16 0.113(11) 0.061(8) 0.068(7) 0.002(6) 0.041(7) 0.022(7)
C17 0.115(11) 0.099(10) 0.048(6) -0.010(6) 0.017(7) -0.031(9)
Zn2 0.0395(6) 0.0376(6) 0.0455(6) 0.0063(4) 0.0018(4) 0.0033(5)
Cl3 0.0766(18) 0.0372(13) 0.0871(19) 0.0142(13) 0.0172(15) 0.0024(14)
Cl4 0.0457(14) 0.0668(18) 0.0867(19) 0.0109(15) 0.0020(13) -0.0136(13)
N3 0.055(5) 0.052(5) 0.047(4) 0.002(4) 0.002(4) 0.006(4)
N4 0.042(4) 0.036(4) 0.037(4) -0.004(3) 0.000(3) 0.003(3)
C18 0.075(7) 0.060(7) 0.046(5) 0.008(5) 0.004(5) -0.003(6)
C19 0.106(10) 0.075(9) 0.047(6) 0.006(6) 0.016(6) -0.006(8)
C20 0.096(10) 0.083(9) 0.059(7) -0.003(7) 0.032(7) 0.010(8)
C21 0.074(8) 0.062(7) 0.056(6) -0.011(6) 0.013(5) 0.015(6)
C22 0.061(6) 0.052(6) 0.042(5) -0.006(5) 0.004(4) -0.004(5)
C23 0.063(6) 0.036(5) 0.049(5) -0.016(4) 0.003(5) 0.013(5)
C24 0.121(12) 0.057(8) 0.068(7) -0.001(6) 0.023(7) -0.002(9)
C25 0.045(5) 0.040(5) 0.040(5) 0.005(4) 0.001(4) 0.008(4)
C26 0.070(7) 0.035(5) 0.058(6) 0.002(4) 0.000(5) 0.019(5)
C27 0.064(6) 0.054(6) 0.041(5) 0.007(4) -0.013(4) 0.003(5)
C28 0.084(8) 0.046(6) 0.093(9) 0.018(6) 0.016(7) -0.008(6)
C29 0.055(6) 0.058(6) 0.063(6) 0.004(5) 0.008(5) -0.012(5)
C30 0.040(4) 0.044(5) 0.037(4) -0.001(4) 0.008(3) -0.004(4)
C31 0.051(6) 0.041(5) 0.059(6) -0.002(4) -0.001(4) 0.011(4)
C32 0.049(5) 0.049(5) 0.037(4) -0.007(4) 0.002(3) -0.001(4)
C33 0.043(5) 0.059(7) 0.098(8) 0.006(6) -0.011(5) -0.014(5)
C34 0.103(10) 0.137(14) 0.030(5) -0.017(6) -0.021(6) 0.033(9)
C1S 0.063(8) 0.105(11) 0.079(8) -0.011(8) 0.005(6) -0.015(8)
Cl1S 0.083(2) 0.099(3) 0.115(3) -0.012(2) 0.016(2) -0.025(2)
C2S 0.053(7) 0.087(10) 0.109(11) 0.004(8) -0.012(7) 0.004(7)
Cl5S 0.235(7) 0.203(7) 0.086(3) 0.032(4) -0.041(4) 0.017(6)
Cl6S 0.120(4) 0.111(4) 0.170(5) -0.038(3) -0.005(3) 0.007(3)

loop_
_atom_type_symbol
_atom_type_description
_atom_type_scat_dispersion_real
_atom_type_scat_dispersion_imag
_atom_type_scat_source
C C 0.0033 0.0016 'International Tables Vol C Tables 4.2.6.8 and 6.1.1.4'
N N 0.0061 0.0033 'International Tables Vol C Tables 4.2.6.8 and 6.1.1.4'
Cl Cl 0.1484 0.1585 'International Tables Vol C Tables 4.2.6.8 and 6.1.1.4'
Zn Zn 0.2839 1.4301 'International Tables Vol C Tables 4.2.6.8 and 6.1.1.4'
H H 0.0000 0.0000 'International Tables Vol C Tables 4.2.6.8 and 6.1.1.4'

loop_
_geom_angle_atom_site_label_1
_geom_angle_atom_site_label_2
_geom_angle_atom_site_label_3
_geom_angle
N2 Zn1 N1 81.9(3)
N2 Zn1 Cl1 113.8(2)
N1 Zn1 Cl1 113.1(3)
N2 Zn1 Cl2 118.5(3)
N1 Zn1 Cl2 105.5(3)
Cl1 Zn1 Cl2 117.80(15)
C1 N1 C5 119.7(9)
C1 N1 Zn1 126.9(8)
C5 N1 Zn1 113.3(6)
C8 N2 C6 116.3(8)
C8 N2 Zn1 132.8(6)
C6 N2 Zn1 110.9(6)
N1 C1 C2 120.6(12)
N1 C1 H1 119.7
C2 C1 H1 119.7
C3 C2 C1 119.6(12)
C3 C2 H2 120.2
C1 C2 H2 120.2
C2 C3 C4 122.5(12)
C2 C3 H3 118.7
C4 C3 H3 118.7
C3 C4 C5 115.0(13)
C3 C4 H4 122.5
C5 C4 H4 122.5
N1 C5 C4 122.5(10)
N1 C5 C6 116.7(8)
C4 C5 C6 120.8(11)
N2 C6 C7 110.0(9)
N2 C6 C5 109.9(9)
C7 C6 C5 109.1(9)
N2 C6 H6 109.3
C7 C6 H6 109.3
C5 C6 H6 109.3
C6 C7 H7A 109.5
C6 C7 H7B 109.5
H7A C7 H7B 109.5
C6 C7 H7C 109.5
H7A C7 H7C 109.5
H7B C7 H7C 109.5
N2 C8 C13 126.9(8)
N2 C8 C9 125.9(8)
C13 C8 C9 107.2(8)
C8 C9 C10 101.7(8)
C8 C9 H9A 111.4
C10 C9 H9A 111.4
C8 C9 H9B 111.4
C10 C9 H9B 111.4
H9A C9 H9B 109.3
C11 C10 C9 105.4(10)
C11 C10 C15 104.8(9)
C9 C10 C15 102.9(8)
C11 C10 H10 114.2
C9 C10 H10 114.2
C15 C10 H10 114.2
C10 C11 C12 103.3(9)
C10 C11 H11A 111.1
C12 C11 H11A 111.1
C10 C11 H11B 111.1
C12 C11 H11B 111.1
H11A C11 H11B 109.1
C11 C12 C13 102.3(9)
C11 C12 H12A 111.3
C13 C12 H12A 111.3
C11 C12 H12B 111.3
C13 C12 H12B 111.3
H12A C12 H12B 109.2
C8 C13 C14 118.0(8)
C8 C13 C15 100.7(7)
C14 C13 C15 117.4(9)
C8 C13 C12 103.0(8)
C14 C13 C12 113.6(10)
C15 C13 C12 101.8(8)
C13 C14 H14A 109.5
C13 C14 H14B 109.5
H14A C14 H14B 109.5
C13 C14 H14C 109.5
H14A C14 H14C 109.5
H14B C14 H14C 109.5
C16 C15 C13 112.3(9)
C16 C15 C17 107.4(10)
C13 C15 C17 114.2(9)
C16 C15 C10 115.5(9)
C13 C15 C10 93.4(8)
C17 C15 C10 113.9(9)
C15 C16 H16A 109.5
C15 C16 H16B 109.5
H16A C16 H16B 109.5
C15 C16 H16C 109.5
H16A C16 H16C 109.5
H16B C16 H16C 109.5
C15 C17 H17A 109.5
C15 C17 H17B 109.5
H17A C17 H17B 109.5
C15 C17 H17C 109.5
H17A C17 H17C 109.5
H17B C17 H17C 109.5
N3 Zn2 N4 82.5(3)
N3 Zn2 Cl3 105.3(3)
N4 Zn2 Cl3 125.1(2)
N3 Zn2 Cl4 113.7(3)
N4 Zn2 Cl4 108.8(2)
Cl3 Zn2 Cl4 116.23(14)
C22 N3 C18 118.2(9)
C22 N3 Zn2 114.0(6)
C18 N3 Zn2 127.2(8)
C25 N4 C23 119.1(8)
C25 N4 Zn2 133.5(7)
C23 N4 Zn2 106.9(6)
C19 C18 N3 123.5(13)
C19 C18 H18 118.2
N3 C18 H18 118.2
C18 C19 C20 119.6(11)
C18 C19 H19 120.2
C20 C19 H19 120.2
C21 C20 C19 115.9(11)
C21 C20 H20 122.1
C19 C20 H20 122.1
C22 C21 C20 121.3(13)
C22 C21 H21 119.4
C20 C21 H21 119.4
N3 C22 C21 121.6(10)
N3 C22 C23 116.2(9)
C21 C22 C23 122.0(11)
N4 C23 C22 112.0(8)
N4 C23 C24 107.9(9)
C22 C23 C24 110.2(9)
N4 C23 H23 108.9
C22 C23 H23 108.9
C24 C23 H23 108.9
C23 C24 H24A 109.5
C23 C24 H24B 109.5
H24A C24 H24B 109.5
C23 C24 H24C 109.5
H24A C24 H24C 109.5
H24B C24 H24C 109.5
N4 C25 C26 125.4(9)
N4 C25 C30 127.0(8)
C26 C25 C30 107.6(7)
C25 C26 C27 100.1(8)
C25 C26 H26A 111.7
C27 C26 H26A 111.7
C25 C26 H26B 111.7
C27 C26 H26B 111.7
H26A C26 H26B 109.5
C32 C27 C28 103.3(9)
C32 C27 C26 103.5(8)
C28 C27 C26 106.2(9)
C32 C27 H27 114.2
C28 C27 H27 114.2
C26 C27 H27 114.2
C27 C28 C29 102.6(8)
C27 C28 H28A 111.2
C29 C28 H28A 111.2
C27 C28 H28B 111.2
C29 C28 H28B 111.2
H28A C28 H28B 109.2
C30 C29 C28 103.9(8)
C30 C29 H29A 111.0
C28 C29 H29A 111.0
C30 C29 H29B 111.0
C28 C29 H29B 111.0
H29A C29 H29B 109.0
C31 C30 C25 116.3(8)
C31 C30 C29 115.3(8)
C25 C30 C29 100.0(8)
C31 C30 C32 118.7(8)
C25 C30 C32 101.5(7)
C29 C30 C32 102.3(8)
C30 C31 H31A 109.5
C30 C31 H31B 109.5
H31A C31 H31B 109.5
C30 C31 H31C 109.5
H31A C31 H31C 109.5
H31B C31 H31C 109.5
C27 C32 C34 113.3(10)
C27 C32 C33 113.4(9)
C34 C32 C33 109.1(10)
C27 C32 C30 94.2(7)
C34 C32 C30 113.6(8)
C33 C32 C30 112.6(8)
C32 C33 H33A 109.5
C32 C33 H33B 109.5
H33A C33 H33B 109.5
C32 C33 H33C 109.5
H33A C33 H33C 109.5
H33B C33 H33C 109.5
C32 C34 H34A 109.5
C32 C34 H34B 109.5
H34A C34 H34B 109.5
C32 C34 H34C 109.5
H34A C34 H34C 109.5
H34B C34 H34C 109.5
Cl2S C1S Cl1S 112.5(9)
Cl3S C1S Cl1S 120.3(10)
Cl2S C1S Cl3S 124.1(11)
Cl1S C1S Cl3S 100.8(9)
Cl3S C1S Cl2S 101.0(10)
Cl1S C1S Cl2S 111.0(8)
Cl3S C1S H1S 108.0
Cl1S C1S H1S 108.0
Cl2S C1S H1S 108.0
Cl5S C2S Cl4S 115.8(10)
Cl5S C2S Cl6S 109.9(9)
Cl4S C2S Cl6S 105.5(8)
Cl5S C2S Cl4S 104.1(9)
Cl6S C2S Cl4S 116.6(8)
Cl5S C2S H2S 108.5
Cl4S C2S H2S 108.5
Cl6S C2S H2S 108.5

loop_
_geom_bond_atom_site_label_1
_geom_bond_atom_site_label_2
_geom_bond_distance
Zn1 N2 2.056(8)
Zn1 N1 2.059(8)
Zn1 Cl1 2.207(3)
Zn1 Cl2 2.211(3)
N1 C1 1.335(12)
N1 C5 1.346(14)
N2 C8 1.303(12)
N2 C6 1.449(12)
C1 C2 1.375(17)
C1 H1 0.9300
C2 C3 1.34(2)
C2 H2 0.9300
C3 C4 1.382(17)
C3 H3 0.9300
C4 C5 1.405(15)
C4 H4 0.9300
C5 C6 1.533(14)
C6 C7 1.533(16)
C6 H6 0.9800
C7 H7A 0.9600
C7 H7B 0.9600
C7 H7C 0.9600
C8 C13 1.492(13)
C8 C9 1.494(13)
C9 C10 1.515(14)
C9 H9A 0.9700
C9 H9B 0.9700
C10 C11 1.472(18)
C10 C15 1.545(14)
C10 H10 0.9800
C11 C12 1.568(17)
C11 H11A 0.9700
C11 H11B 0.9700
C12 C13 1.576(14)
C12 H12A 0.9700
C12 H12B 0.9700
C13 C14 1.525(14)
C13 C15 1.538(13)
C14 H14A 0.9600
C14 H14B 0.9600
C14 H14C 0.9600
C15 C16 1.512(16)
C15 C17 1.545(14)
C16 H16A 0.9600
C16 H16B 0.9600
C16 H16C 0.9600
C17 H17A 0.9600
C17 H17B 0.9600
C17 H17C 0.9600
Zn2 N3 2.060(8)
Zn2 N4 2.094(8)
Zn2 Cl3 2.216(3)
Zn2 Cl4 2.217(3)
N3 C22 1.320(14)
N3 C18 1.344(12)
N4 C25 1.260(11)
N4 C23 1.482(11)
C18 C19 1.333(16)
C18 H18 0.9300
C19 C20 1.41(2)
C19 H19 0.9300
C20 C21 1.378(16)
C20 H20 0.9300
C21 C22 1.366(15)
C21 H21 0.9300
C22 C23 1.512(14)
C23 C24 1.536(18)
C23 H23 0.9800
C24 H24A 0.9600
C24 H24B 0.9600
C24 H24C 0.9600
C25 C26 1.517(13)
C25 C30 1.522(12)
C26 C27 1.559(14)
C26 H26A 0.9700
C26 H26B 0.9700
C27 C32 1.515(14)
C27 C28 1.524(17)
C27 H27 0.9800
C28 C29 1.554(15)
C28 H28A 0.9700
C28 H28B 0.9700
C29 C30 1.534(13)
C29 H29A 0.9700
C29 H29B 0.9700
C30 C31 1.499(14)
C30 C32 1.565(13)
C31 H31A 0.9600
C31 H31B 0.9600
C31 H31C 0.9600
C32 C34 1.520(13)
C32 C33 1.533(13)
C33 H33A 0.9600
C33 H33B 0.9600
C33 H33C 0.9600
C34 H34A 0.9600
C34 H34B 0.9600
C34 H34C 0.9600
C1S Cl2S 1.661(19)
C1S Cl3S 1.683(16)
C1S Cl1S 1.706(16)
C1S Cl3S 1.820(18)
C1S Cl2S 1.84(2)
C1S H1S 0.9800
C2S Cl5S 1.715(16)
C2S Cl4S 1.730(17)
C2S Cl6S 1.746(15)
C2S Cl4S 1.796(18)
C2S H2S 0.9800
